data_4502178
loop_
_publ_author_name
'Zhang, Wei-Hong'
'Wang, Yao-Yu'
'Lermontova, Elmira Kh.'
'Yang, Guo-Ping'
'Liu, Bin'
'Jin, Jun-Cheng'
'Dong, Zhe'
'Shi, Qi-Zhen'

_publ_section_title
;
 Interaction of 1,3-Adamantanediacetic Acid (H2ADA) and Ditopic Pyridyl
 Subunits with Cobalt Nitrate under Hydrothermal Conditions: pH Influence,
 Crystal Structures, and Their Properties
;
_journal_issue 1
_journal_name_full 'Crystal Growth &amp; Design'
_journal_page_first 76
_journal_paper_doi 10.1021/cg900285b
_journal_volume 10
_journal_year 2010
_chemical_formula_moiety 'C38 H50 Co N2 O10'
_chemical_formula_sum 'C38 H50 Co N2 O10'
_chemical_formula_weight 753.73
_chemical_name_systematic
; 
 ? 
;
_space_group_IT_number 15
_symmetry_cell_setting monoclinic
_symmetry_space_group_name_Hall '-C 2yc'
_symmetry_space_group_name_H-M 'C 1 2/c 1'
_atom_sites_solution_hydrogens geom
_atom_sites_solution_primary direct
_atom_sites_solution_secondary difmap
_audit_creation_method SHELXL-97
_cell_angle_alpha 90.00
_cell_angle_beta 93.599(17)
_cell_angle_gamma 90.00
_cell_formula_units_Z 4
_cell_length_a 23.67(2)
_cell_length_b 11.474(11)
_cell_length_c 13.229(13)
_cell_measurement_temperature 296(2)
_cell_volume 3586(6)
_computing_cell_refinement APEX2
_computing_data_collection 'APEX2 (Bruker, 2005)'
_computing_data_reduction APEX2
_computing_molecular_graphics APEX2
_computing_publication_material APEX2
_computing_structure_refinement 'SHELXL-97 (Sheldrick, 1997)'
_computing_structure_solution 'SHELXS-97 (Sheldrick, 1990)'
_diffrn_ambient_temperature 296(2)
_diffrn_measured_fraction_theta_full 0.998
_diffrn_measured_fraction_theta_max 0.998
_diffrn_measurement_device_type 'Bruker APEX SMART II'
_diffrn_measurement_method \w
_diffrn_radiation_monochromator graphite
_diffrn_radiation_source 'fine-focus sealed tube'
_diffrn_radiation_type MoK\a
_diffrn_radiation_wavelength 0.71073
_diffrn_reflns_av_R_equivalents 0.0665
_diffrn_reflns_av_sigmaI/netI 0.0914
_diffrn_reflns_limit_h_max 28
_diffrn_reflns_limit_h_min -12
_diffrn_reflns_limit_k_max 12
_diffrn_reflns_limit_k_min -13
_diffrn_reflns_limit_l_max 15
_diffrn_reflns_limit_l_min -15
_diffrn_reflns_number 8610
_diffrn_reflns_theta_full 25.09
_diffrn_reflns_theta_max 25.09
_diffrn_reflns_theta_min 1.97
_diffrn_standards_decay_% 0
_diffrn_standards_interval_time 0
_diffrn_standards_number 0
_exptl_absorpt_coefficient_mu 0.540
_exptl_absorpt_correction_T_max 0.9272
_exptl_absorpt_correction_T_min 0.8276
_exptl_absorpt_correction_type multi-scan
_exptl_absorpt_process_details 'SADABS (Bruker, 1997)'
_exptl_crystal_colour rosiness
_exptl_crystal_density_diffrn 1.396
_exptl_crystal_density_method 'not measured'
_exptl_crystal_description block
_exptl_crystal_F_000 1596
_exptl_crystal_size_max 0.36
_exptl_crystal_size_mid 0.28
_exptl_crystal_size_min 0.14
_refine_diff_density_max 0.403
_refine_diff_density_min -0.520
_refine_diff_density_rms 0.069
_refine_ls_extinction_method none
_refine_ls_goodness_of_fit_ref 1.048
_refine_ls_hydrogen_treatment constr
_refine_ls_matrix_type full
_refine_ls_number_parameters 233
_refine_ls_number_reflns 3184
_refine_ls_number_restraints 0
_refine_ls_restrained_S_all 1.048
_refine_ls_R_factor_all 0.0924
_refine_ls_R_factor_gt 0.0487
_refine_ls_shift/su_max 0.000
_refine_ls_shift/su_mean 0.000
_refine_ls_structure_factor_coef Fsqd
_refine_ls_weighting_details 'calc w=1/[\s^2^(Fo^2^)+(0.0303P)^2^+0.0100P] where P=(Fo^2^+2Fc^2^)/3'
_refine_ls_weighting_scheme calc
_refine_ls_wR_factor_gt 0.0911
_refine_ls_wR_factor_ref 0.0964
_reflns_number_gt 1712
_reflns_number_total 3184
_reflns_threshold_expression >2sigma(I)
_cod_data_source_file cg900285b_si_001.cif
_cod_data_source_block compound4
_cod_original_sg_symbol_H-M 'C 2/c'
_cod_database_code 4502178

loop_
_symmetry_equiv_pos_as_xyz
'x, y, z'
'-x, y, -z+1/2'
'x+1/2, y+1/2, z'
'-x+1/2, y+1/2, -z+1/2'
'-x, -y, -z'
'x, -y, z-1/2'
'-x+1/2, -y+1/2, -z'
'x+1/2, -y+1/2, z-1/2'

loop_
_atom_site_label
_atom_site_type_symbol
_atom_site_fract_x
_atom_site_fract_y
_atom_site_fract_z
_atom_site_U_iso_or_equiv
_atom_site_adp_type
_atom_site_occupancy
_atom_site_symmetry_multiplicity
_atom_site_calc_flag
_atom_site_refinement_flags
Co1 Co 0.0000 0.77426(5) 0.2500 0.0345(2) Uani 1 2 d S
N2 N 0.0000 0.5827(3) 0.2500 0.0362(10) Uani 1 2 d S
N1 N 0.0000 -0.0351(3) 0.2500 0.0350(10) Uani 1 2 d S
O1W O -0.03300(8) 0.77372(16) 0.09609(14) 0.0407(6) Uani 1 1 d .
H1WA H -0.0028 0.7795 0.0689 0.049 Uiso 1 1 d R
H1WB H -0.0526 0.8292 0.0816 0.049 Uiso 1 1 d R
O2 O 0.08149(8) 0.76960(18) 0.20440(17) 0.0415(6) Uani 1 1 d .
O1 O 0.07254(9) 0.77029(18) 0.03476(18) 0.0463(6) Uani 1 1 d .
O3 O 0.37227(9) 0.6294(2) 0.10711(17) 0.0571(7) Uani 1 1 d .
H3 H 0.3912 0.6557 0.0605 0.069 Uiso 1 1 d R
O4 O 0.39706(10) 0.4636(2) 0.0341(2) 0.0670(8) Uani 1 1 d .
C1 C -0.01662(14) 0.5221(3) 0.1673(3) 0.0456(9) Uani 1 1 d .
H1A H -0.0289 0.5628 0.1092 0.055 Uiso 1 1 calc R
C2 C -0.01641(14) 0.4006(3) 0.1638(2) 0.0457(9) Uani 1 1 d .
H2 H -0.0272 0.3617 0.1039 0.055 Uiso 1 1 calc R
C3 C 0.0000 0.3387(4) 0.2500 0.0354(12) Uani 1 2 d S
C4 C 0.0000 0.2080(4) 0.2500 0.0332(11) Uani 1 2 d S
C5 C -0.02567(14) 0.1462(3) 0.3243(2) 0.0421(9) Uani 1 1 d .
H5 H -0.0431 0.1848 0.3757 0.050 Uiso 1 1 calc R
C6 C -0.02484(13) 0.0252(3) 0.3208(2) 0.0419(9) Uani 1 1 d .
H6 H -0.0426 -0.0158 0.3705 0.050 Uiso 1 1 calc R
C7 C 0.10093(14) 0.7616(3) 0.1182(3) 0.0384(9) Uani 1 1 d .
C8 C 0.16485(12) 0.7384(3) 0.1179(3) 0.0426(9) Uani 1 1 d .
H8A H 0.1829 0.7665 0.1812 0.051 Uiso 1 1 calc R
H8B H 0.1800 0.7829 0.0635 0.051 Uiso 1 1 calc R
C9 C 0.18056(13) 0.6090(3) 0.1049(2) 0.0350(8) Uani 1 1 d .
C14 C 0.14711(14) 0.5297(3) 0.1728(3) 0.0484(10) Uani 1 1 d .
H14A H 0.1533 0.5540 0.2428 0.058 Uiso 1 1 calc R
H14B H 0.1070 0.5360 0.1537 0.058 Uiso 1 1 calc R
C13 C 0.16628(15) 0.4034(3) 0.1616(3) 0.0625(12) Uani 1 1 d .
H13 H 0.1449 0.3533 0.2055 0.075 Uiso 1 1 calc R
C16 C 0.23005(14) 0.3930(3) 0.1924(3) 0.0590(11) Uani 1 1 d .
H16A H 0.2368 0.4156 0.2628 0.071 Uiso 1 1 calc R
H16B H 0.2419 0.3126 0.1858 0.071 Uiso 1 1 calc R
C17 C 0.26495(14) 0.4708(3) 0.1259(3) 0.0434(9) Uani 1 1 d .
C15 C 0.24423(13) 0.5968(3) 0.1362(2) 0.0405(9) Uani 1 1 d .
H15A H 0.2657 0.6473 0.0940 0.049 Uiso 1 1 calc R
H15B H 0.2510 0.6219 0.2059 0.049 Uiso 1 1 calc R
C10 C 0.17079(15) 0.5697(3) -0.0041(3) 0.0530(10) Uani 1 1 d .
H10A H 0.1920 0.6191 -0.0476 0.064 Uiso 1 1 calc R
H10B H 0.1309 0.5765 -0.0251 0.064 Uiso 1 1 calc R
C11 C 0.18988(17) 0.4423(3) -0.0144(3) 0.0654(12) Uani 1 1 d .
H11 H 0.1830 0.4177 -0.0850 0.078 Uiso 1 1 calc R
C18 C 0.25352(15) 0.4335(3) 0.0154(3) 0.0591(11) Uani 1 1 d .
H18A H 0.2662 0.3539 0.0069 0.071 Uiso 1 1 calc R
H18B H 0.2744 0.4833 -0.0282 0.071 Uiso 1 1 calc R
C12 C 0.15534(17) 0.3652(3) 0.0529(4) 0.0794(14) Uani 1 1 d .
H12A H 0.1154 0.3722 0.0329 0.095 Uiso 1 1 calc R
H12B H 0.1663 0.2842 0.0457 0.095 Uiso 1 1 calc R
C19 C 0.32851(13) 0.4569(3) 0.1608(3) 0.0531(10) Uani 1 1 d .
H19A H 0.3343 0.4882 0.2288 0.064 Uiso 1 1 calc R
H19B H 0.3373 0.3744 0.1643 0.064 Uiso 1 1 calc R
C20 C 0.36963(15) 0.5150(3) 0.0947(3) 0.0491(10) Uani 1 1 d .

loop_
_atom_site_aniso_label
_atom_site_aniso_U_11
_atom_site_aniso_U_22
_atom_site_aniso_U_33
_atom_site_aniso_U_23
_atom_site_aniso_U_13
_atom_site_aniso_U_12
Co1 0.0316(4) 0.0183(3) 0.0534(5) 0.000 0.0015(3) 0.000
N2 0.034(2) 0.022(2) 0.052(3) 0.000 -0.002(2) 0.000
N1 0.036(2) 0.021(2) 0.047(3) 0.000 0.004(2) 0.000
O1W 0.0336(13) 0.0257(11) 0.0631(15) 0.0030(11) 0.0067(11) 0.0054(10)
O2 0.0313(13) 0.0333(13) 0.0599(16) -0.0047(12) 0.0034(12) 0.0010(11)
O1 0.0352(14) 0.0451(15) 0.0583(16) 0.0030(13) 0.0009(12) 0.0055(12)
O3 0.0447(15) 0.0506(17) 0.0774(19) 0.0061(14) 0.0144(14) 0.0013(13)
O4 0.0627(19) 0.0492(17) 0.092(2) 0.0081(15) 0.0260(17) 0.0173(14)
C1 0.058(2) 0.027(2) 0.050(2) 0.0004(18) -0.009(2) 0.0007(19)
C2 0.060(2) 0.0228(19) 0.054(2) -0.0016(17) -0.004(2) 0.0009(19)
C3 0.036(3) 0.020(3) 0.049(3) 0.000 0.000(3) 0.000
C4 0.034(3) 0.020(3) 0.045(3) 0.000 -0.007(2) 0.000
C5 0.050(2) 0.023(2) 0.053(2) -0.0050(16) 0.0061(19) 0.0029(17)
C6 0.047(2) 0.028(2) 0.052(2) 0.0016(17) 0.0107(19) -0.0019(17)
C7 0.035(2) 0.0137(18) 0.066(3) -0.0041(18) 0.003(2) -0.0009(15)
C8 0.0325(19) 0.033(2) 0.062(2) -0.0061(17) 0.0006(17) 0.0035(16)
C9 0.0278(19) 0.0280(19) 0.049(2) -0.0033(17) 0.0010(17) 0.0065(15)
C14 0.031(2) 0.039(2) 0.075(3) 0.0051(19) 0.0034(19) 0.0074(17)
C13 0.040(2) 0.036(2) 0.112(4) 0.018(2) 0.010(2) 0.0016(19)
C16 0.044(2) 0.043(2) 0.091(3) 0.022(2) 0.010(2) 0.0121(19)
C17 0.031(2) 0.036(2) 0.063(3) 0.0070(19) 0.0032(19) 0.0092(17)
C15 0.035(2) 0.034(2) 0.053(2) 0.0015(17) 0.0017(18) 0.0070(16)
C10 0.051(2) 0.052(2) 0.055(3) -0.0087(19) -0.003(2) 0.0179(19)
C11 0.059(3) 0.060(3) 0.074(3) -0.030(2) -0.014(2) 0.019(2)
C18 0.053(3) 0.046(3) 0.078(3) -0.011(2) 0.004(2) 0.017(2)
C12 0.050(3) 0.036(2) 0.151(5) -0.025(3) -0.010(3) 0.007(2)
C19 0.041(2) 0.048(2) 0.071(3) 0.020(2) 0.007(2) 0.0117(19)
C20 0.033(2) 0.041(2) 0.072(3) 0.012(2) -0.005(2) 0.0107(19)

loop_
_atom_type_symbol
_atom_type_description
_atom_type_scat_dispersion_real
_atom_type_scat_dispersion_imag
_atom_type_scat_source
C C 0.0033 0.0016 'International Tables Vol C Tables 4.2.6.8 and 6.1.1.4'
Co Co 0.3494 0.9721 'International Tables Vol C Tables 4.2.6.8 and 6.1.1.4'
N N 0.0061 0.0033 'International Tables Vol C Tables 4.2.6.8 and 6.1.1.4'
O O 0.0106 0.0060 'International Tables Vol C Tables 4.2.6.8 and 6.1.1.4'
H H 0.0000 0.0000 'International Tables Vol C Tables 4.2.6.8 and 6.1.1.4'

loop_
_geom_angle_atom_site_label_1
_geom_angle_atom_site_label_2
_geom_angle_atom_site_label_3
_geom_angle
_geom_angle_site_symmetry_1
_geom_angle_site_symmetry_3
O2 Co1 O2 177.02(12) . 2
O2 Co1 O1W 90.80(9) . .
O2 Co1 O1W 89.20(9) 2 .
O2 Co1 O1W 89.20(9) . 2
O2 Co1 O1W 90.80(9) 2 2
O1W Co1 O1W 179.67(11) . 2
O2 Co1 N1 91.49(6) . 1_565
O2 Co1 N1 91.49(6) 2 1_565
O1W Co1 N1 90.17(5) . 1_565
O1W Co1 N1 90.17(5) 2 1_565
O2 Co1 N2 88.51(6) . .
O2 Co1 N2 88.51(6) 2 .
O1W Co1 N2 89.83(5) . .
O1W Co1 N2 89.83(5) 2 .
N1 Co1 N2 180.000(1) 1_565 .
C1 N2 C1 117.2(4) . 2
C1 N2 Co1 121.4(2) . .
C1 N2 Co1 121.4(2) 2 .
C6 N1 C6 117.3(4) . 2
C6 N1 Co1 121.4(2) . 1_545
C6 N1 Co1 121.4(2) 2 1_545
Co1 O1W H1WA 98.1 . .
Co1 O1W H1WB 113.3 . .
H1WA O1W H1WB 109.7 . .
C7 O2 Co1 132.1(2) . .
C20 O3 H3 106.8 . .
N2 C1 C2 123.1(3) . .
N2 C1 H1A 118.4 . .
C2 C1 H1A 118.4 . .
C3 C2 C1 119.3(3) . .
C3 C2 H2 120.4 . .
C1 C2 H2 120.4 . .
C2 C3 C2 118.0(4) 2 .
C2 C3 C4 121.0(2) 2 .
C2 C3 C4 121.0(2) . .
C5 C4 C5 118.3(4) 2 .
C5 C4 C3 120.8(2) 2 .
C5 C4 C3 120.8(2) . .
C4 C5 C6 118.7(3) . .
C4 C5 H5 120.6 . .
C6 C5 H5 120.6 . .
N1 C6 C5 123.5(3) . .
N1 C6 H6 118.3 . .
C5 C6 H6 118.3 . .
O2 C7 O1 125.6(3) . .
O2 C7 C8 115.5(3) . .
O1 C7 C8 118.9(3) . .
C7 C8 C9 114.3(2) . .
C7 C8 H8A 108.7 . .
C9 C8 H8A 108.7 . .
C7 C8 H8B 108.7 . .
C9 C8 H8B 108.7 . .
H8A C8 H8B 107.6 . .
C10 C9 C14 109.1(3) . .
C10 C9 C8 111.7(3) . .
C14 C9 C8 111.6(3) . .
C10 C9 C15 108.5(3) . .
C14 C9 C15 108.7(3) . .
C8 C9 C15 107.2(2) . .
C13 C14 C9 109.8(3) . .
C13 C14 H14A 109.7 . .
C9 C14 H14A 109.7 . .
C13 C14 H14B 109.7 . .
C9 C14 H14B 109.7 . .
H14A C14 H14B 108.2 . .
C12 C13 C14 109.5(3) . .
C12 C13 C16 109.6(3) . .
C14 C13 C16 109.8(3) . .
C12 C13 H13 109.3 . .
C14 C13 H13 109.3 . .
C16 C13 H13 109.3 . .
C17 C16 C13 110.9(3) . .
C17 C16 H16A 109.5 . .
C13 C16 H16A 109.5 . .
C17 C16 H16B 109.5 . .
C13 C16 H16B 109.5 . .
H16A C16 H16B 108.0 . .
C18 C17 C16 108.4(3) . .
C18 C17 C15 108.0(3) . .
C16 C17 C15 108.1(3) . .
C18 C17 C19 111.4(3) . .
C16 C17 C19 108.4(3) . .
C15 C17 C19 112.3(3) . .
C17 C15 C9 111.9(3) . .
C17 C15 H15A 109.2 . .
C9 C15 H15A 109.2 . .
C17 C15 H15B 109.2 . .
C9 C15 H15B 109.2 . .
H15A C15 H15B 107.9 . .
C9 C10 C11 109.8(3) . .
C9 C10 H10A 109.7 . .
C11 C10 H10A 109.7 . .
C9 C10 H10B 109.7 . .
C11 C10 H10B 109.7 . .
H10A C10 H10B 108.2 . .
C12 C11 C18 111.4(3) . .
C12 C11 C10 109.1(3) . .
C18 C11 C10 109.2(3) . .
C12 C11 H11 109.0 . .
C18 C11 H11 109.0 . .
C10 C11 H11 109.0 . .
C17 C18 C11 109.8(3) . .
C17 C18 H18A 109.7 . .
C11 C18 H18A 109.7 . .
C17 C18 H18B 109.7 . .
C11 C18 H18B 109.7 . .
H18A C18 H18B 108.2 . .
C13 C12 C11 108.7(3) . .
C13 C12 H12A 110.0 . .
C11 C12 H12A 110.0 . .
C13 C12 H12B 110.0 . .
C11 C12 H12B 110.0 . .
H12A C12 H12B 108.3 . .
C20 C19 C17 115.5(3) . .
C20 C19 H19A 108.4 . .
C17 C19 H19A 108.4 . .
C20 C19 H19B 108.4 . .
C17 C19 H19B 108.4 . .
H19A C19 H19B 107.5 . .
O4 C20 O3 122.7(3) . .
O4 C20 C19 124.1(3) . .
O3 C20 C19 113.2(3) . .

loop_
_geom_bond_atom_site_label_1
_geom_bond_atom_site_label_2
_geom_bond_distance
_geom_bond_site_symmetry_2
Co1 O2 2.058(3) .
Co1 O2 2.058(3) 2
Co1 O1W 2.135(3) .
Co1 O1W 2.135(3) 2
Co1 N1 2.187(4) 1_565
Co1 N2 2.199(4) .
N2 C1 1.335(4) .
N2 C1 1.335(4) 2
N1 C6 1.331(3) .
N1 C6 1.331(3) 2
N1 Co1 2.187(4) 1_545
O1W H1WA 0.8225 .
O1W H1WB 0.8041 .
O2 C7 1.259(4) .
O1 C7 1.260(4) .
O3 C20 1.324(4) .
O3 H3 0.8399 .
O4 C20 1.215(4) .
C1 C2 1.395(4) .
C1 H1A 0.9300 .
C2 C3 1.379(4) .
C2 H2 0.9300 .
C3 C2 1.379(4) 2
C3 C4 1.500(5) .
C4 C5 1.384(3) 2
C4 C5 1.384(3) .
C5 C6 1.388(4) .
C5 H5 0.9300 .
C6 H6 0.9300 .
C7 C8 1.536(4) .
C8 C9 1.543(4) .
C8 H8A 0.9700 .
C8 H8B 0.9700 .
C9 C10 1.514(4) .
C9 C14 1.533(4) .
C9 C15 1.544(4) .
C14 C13 1.529(4) .
C14 H14A 0.9700 .
C14 H14B 0.9700 .
C13 C12 1.509(5) .
C13 C16 1.543(5) .
C13 H13 0.9800 .
C16 C17 1.532(4) .
C16 H16A 0.9700 .
C16 H16B 0.9700 .
C17 C18 1.531(5) .
C17 C15 1.535(4) .
C17 C19 1.554(4) .
C15 H15A 0.9700 .
C15 H15B 0.9700 .
C10 C11 1.539(5) .
C10 H10A 0.9700 .
C10 H10B 0.9700 .
C11 C12 1.529(5) .
C11 C18 1.536(5) .
C11 H11 0.9800 .
C18 H18A 0.9700 .
C18 H18B 0.9700 .
C12 H12A 0.9700 .
C12 H12B 0.9700 .
C19 C20 1.504(4) .
C19 H19A 0.9700 .
C19 H19B 0.9700 .

loop_
_geom_hbond_atom_site_label_D
_geom_hbond_atom_site_label_H
_geom_hbond_atom_site_label_A
_geom_hbond_distance_DH
_geom_hbond_distance_HA
_geom_hbond_distance_DA
_geom_hbond_angle_DHA
_geom_hbond_site_symmetry_A
O3 H3 O1 0.84 1.78 2.620(3) 172.5 7_565
O1W H1WB O4 0.80 2.02 2.826(4) 175.5 3_455
O1W H1WA O2 0.82 2.60 2.985(4) 110.2 .
O1W H1WA O1 0.82 1.87 2.675(3) 165.6 .

loop_
_geom_torsion_atom_site_label_1
_geom_torsion_atom_site_label_2
_geom_torsion_atom_site_label_3
_geom_torsion_atom_site_label_4
_geom_torsion
_geom_torsion_site_symmetry_1
_geom_torsion_site_symmetry_4
O2 Co1 N2 C1 -89.53(18) . .
O2 Co1 N2 C1 90.47(18) 2 .
O1W Co1 N2 C1 1.27(17) . .
O1W Co1 N2 C1 -178.73(17) 2 .
N1 Co1 N2 C1 160(100) 1_565 .
O2 Co1 N2 C1 90.47(18) . 2
O2 Co1 N2 C1 -89.53(18) 2 2
O1W Co1 N2 C1 -178.73(17) . 2
O1W Co1 N2 C1 1.27(17) 2 2
N1 Co1 N2 C1 -20(100) 1_565 2
O2 Co1 O2 C7 85.7(3) 2 .
O1W Co1 O2 C7 -4.1(3) . .
O1W Co1 O2 C7 175.6(3) 2 .
N1 Co1 O2 C7 -94.3(3) 1_565 .
N2 Co1 O2 C7 85.7(3) . .
C1 N2 C1 C2 -1.0(2) 2 .
Co1 N2 C1 C2 179.0(2) . .
N2 C1 C2 C3 2.0(5) . .
C1 C2 C3 C2 -0.9(2) . 2
C1 C2 C3 C4 179.1(2) . .
C2 C3 C4 C5 -130.2(2) 2 2
C2 C3 C4 C5 49.8(2) . 2
C2 C3 C4 C5 49.8(2) 2 .
C2 C3 C4 C5 -130.2(2) . .
C5 C4 C5 C6 -0.4(2) 2 .
C3 C4 C5 C6 179.6(2) . .
C6 N1 C6 C5 -0.4(2) 2 .
Co1 N1 C6 C5 179.6(2) 1_545 .
C4 C5 C6 N1 0.8(5) . .
Co1 O2 C7 O1 10.4(5) . .
Co1 O2 C7 C8 -169.18(18) . .
O2 C7 C8 C9 96.9(3) . .
O1 C7 C8 C9 -82.7(4) . .
C7 C8 C9 C10 77.1(4) . .
C7 C8 C9 C14 -45.4(4) . .
C7 C8 C9 C15 -164.3(3) . .
C10 C9 C14 C13 59.1(4) . .
C8 C9 C14 C13 -177.0(3) . .
C15 C9 C14 C13 -59.0(4) . .
C9 C14 C13 C12 -60.7(4) . .
C9 C14 C13 C16 59.7(4) . .
C12 C13 C16 C17 60.7(4) . .
C14 C13 C16 C17 -59.7(4) . .
C13 C16 C17 C18 -59.1(4) . .
C13 C16 C17 C15 57.8(4) . .
C13 C16 C17 C19 179.8(3) . .
C18 C17 C15 C9 58.7(3) . .
C16 C17 C15 C9 -58.4(4) . .
C19 C17 C15 C9 -178.0(3) . .
C10 C9 C15 C17 -59.0(3) . .
C14 C9 C15 C17 59.5(3) . .
C8 C9 C15 C17 -179.8(3) . .
C14 C9 C10 C11 -59.0(4) . .
C8 C9 C10 C11 177.1(3) . .
C15 C9 C10 C11 59.2(4) . .
C9 C10 C11 C12 60.5(4) . .
C9 C10 C11 C18 -61.4(4) . .
C16 C17 C18 C11 57.7(4) . .
C15 C17 C18 C11 -59.2(4) . .
C19 C17 C18 C11 177.0(3) . .
C12 C11 C18 C17 -59.2(4) . .
C10 C11 C18 C17 61.3(4) . .
C14 C13 C12 C11 61.5(4) . .
C16 C13 C12 C11 -59.0(4) . .
C18 C11 C12 C13 59.4(4) . .
C10 C11 C12 C13 -61.2(4) . .
C18 C17 C19 C20 52.9(4) . .
C16 C17 C19 C20 172.2(3) . .
C15 C17 C19 C20 -68.4(4) . .
C17 C19 C20 O4 -102.3(4) . .
C17 C19 C20 O3 76.2(4) . .
